data_2217177
loop_
_publ_author_name
'Guang-Liang Song'
'Shan Liu'
'Shui-Ping Deng'
'Yuan-Yuan Liu'
'Hong-Jun Zhu'

_publ_section_title
;
 (4,6-Dibromo-<i>m</i>-phenylenedimethylidyne) tetraacetate
;
_journal_coeditor_code LH2578
_journal_issue 1
_journal_name_full 'Acta Crystallographica Section E'
_journal_page_first o153
_journal_page_last o153
_journal_paper_doi 10.1107/S1600536807063581
_journal_volume 64
_journal_year 2008
_chemical_formula_iupac 'C16 H16 Br2 O8'
_chemical_formula_moiety 'C16 H16 Br2 O8'
_chemical_formula_sum 'C16 H16 Br2 O8'
_chemical_formula_weight 496.09
_chemical_name_common
;
\a,\a'-bis(acetyloxy)-4,6-dibromo-1,3-Benzenedimethanol diacetate
;
_chemical_name_systematic
;
(4,6-Dibromo-m-phenylenedimethylidyne) tetraacetate
;
_space_group_IT_number 60
_symmetry_cell_setting orthorhombic
_symmetry_space_group_name_Hall '-P 2n 2ab'
_symmetry_space_group_name_H-M 'P b c n'
_atom_sites_solution_hydrogens geom
_atom_sites_solution_primary direct
_atom_sites_solution_secondary difmap
_audit_creation_method SHELXL-97
_cell_angle_alpha 90.00
_cell_angle_beta 90.00
_cell_angle_gamma 90.00
_cell_formula_units_Z 4
_cell_length_a 20.639(4)
_cell_length_b 10.150(2)
_cell_length_c 9.0880(18)
_cell_measurement_reflns_used 25
_cell_measurement_temperature 298(2)
_cell_measurement_theta_max 14
_cell_measurement_theta_min 10
_cell_volume 1903.8(6)
_computing_cell_refinement 'CAD-4 Software (Enraf--Nonius, 1985)'
_computing_data_collection 'CAD-4 Software (Enraf--Nonius, 1985)'
_computing_data_reduction 'XCAD4 (Harms & Wocadlo, 1995)'
_computing_molecular_graphics 'SHELXTL (Bruker, 2000)'
_computing_publication_material 'SHELXTL (Bruker, 2000)'
_computing_structure_refinement 'SHELXL97 (Sheldrick, 1997)'
_computing_structure_solution 'SHELXS97 (Sheldrick, 1997)'
_diffrn_ambient_temperature 298(2)
_diffrn_measured_fraction_theta_full 1.000
_diffrn_measured_fraction_theta_max 1.000
_diffrn_measurement_device_type 'Enraf--Nonius CAD-4'
_diffrn_measurement_method \w/2\q
_diffrn_radiation_monochromator graphite
_diffrn_radiation_source 'fine-focus sealed tube'
_diffrn_radiation_type MoK\a
_diffrn_radiation_wavelength 0.71073
_diffrn_reflns_av_R_equivalents 0.0540
_diffrn_reflns_av_sigmaI/netI 0.0631
_diffrn_reflns_limit_h_max 25
_diffrn_reflns_limit_h_min 0
_diffrn_reflns_limit_k_max 12
_diffrn_reflns_limit_k_min 0
_diffrn_reflns_limit_l_max 11
_diffrn_reflns_limit_l_min 0
_diffrn_reflns_number 3687
_diffrn_reflns_theta_full 25.99
_diffrn_reflns_theta_max 25.99
_diffrn_reflns_theta_min 1.97
_diffrn_standards_decay_% 0
_diffrn_standards_interval_count 200
_diffrn_standards_interval_time 2h
_diffrn_standards_number 3
_exptl_absorpt_coefficient_mu 4.297
_exptl_absorpt_correction_T_max 0.4803
_exptl_absorpt_correction_T_min 0.2783
_exptl_absorpt_correction_type psi-scan
_exptl_absorpt_process_details '(North <i>et al.</i>,  1968)'
_exptl_crystal_colour colourless
_exptl_crystal_density_diffrn 1.731
_exptl_crystal_density_method 'not measured'
_exptl_crystal_description plate
_exptl_crystal_F_000 984
_exptl_crystal_size_max 0.40
_exptl_crystal_size_mid 0.30
_exptl_crystal_size_min 0.20
_refine_diff_density_max 0.584
_refine_diff_density_min -0.492
_refine_ls_extinction_method none
_refine_ls_goodness_of_fit_ref 0.955
_refine_ls_hydrogen_treatment constr
_refine_ls_matrix_type full
_refine_ls_number_parameters 107
_refine_ls_number_reflns 1877
_refine_ls_number_restraints 29
_refine_ls_restrained_S_all 0.957
_refine_ls_R_factor_all 0.1696
_refine_ls_R_factor_gt 0.0672
_refine_ls_shift/su_max 0.001
_refine_ls_shift/su_mean 0.000
_refine_ls_structure_factor_coef Fsqd
_refine_ls_weighting_details 'calc w=1/[\s^2^(Fo^2^)+(0.02P)^2^+0.00P] where P=(Fo^2^+2Fc^2^)/3'
_refine_ls_weighting_scheme calc
_refine_ls_wR_factor_gt 0.1002
_refine_ls_wR_factor_ref 0.1301
_reflns_number_gt 805
_reflns_number_total 1877
_reflns_threshold_expression I>2\s(I)
_cod_data_source_file lh2578.cif
_cod_data_source_block I
_cod_depositor_comments
;
The following automatic conversions were performed:
'_symmetry_cell_setting' value 'Orthorhombic' changed to 'orthorhombic'
according to '/home/saulius/struct/CIF-dictionaries/cif_core.dic'
dictionary named 'cif_core.dic' version 2.4.1 from 2010-06-29.

Automatic conversion script
Id: cif_fix_enum 1527 2010-12-29 10:47:43Z saulius 

The following automatic conversions were performed:

'_symmetry_cell_setting' value 'Orthorhombic' changed to
'orthorhombic' according to
/home/saulius/struct/CIF-dictionaries/cif_core.dic dictionary named
'cif_core.dic' version 2.4.1 from 2010-06-29.

Automatic conversion script
Id: cif_fix_values 1715 2011-07-08 13:25:40Z adriana 
;
_cod_database_code 2217177
_cod_database_fobs_code 2217177

loop_
_symmetry_equiv_pos_as_xyz
'x, y, z'
'-x+1/2, -y+1/2, z+1/2'
'-x, y, -z+1/2'
'x+1/2, -y+1/2, -z'
'-x, -y, -z'
'x-1/2, y-1/2, -z-1/2'
'x, -y, z-1/2'
'-x-1/2, y-1/2, z'

loop_
_atom_site_type_symbol
_atom_site_label
_atom_site_fract_x
_atom_site_fract_y
_atom_site_fract_z
_atom_site_U_iso_or_equiv
_atom_site_adp_type
_atom_site_calc_flag
_atom_site_refinement_flags
_atom_site_occupancy
Br Br 0.61944(4) 0.39329(6) 0.10603(9) 0.0671(3) Uani d . 1
O O1 0.6622(2) 0.6733(4) 0.2433(6) 0.0456(11) Uani d . 1
O O2 0.7386(3) 0.6717(7) 0.0680(7) 0.0852(19) Uani d . 1
O O3 0.6065(2) 0.8406(5) 0.1438(5) 0.049 Uani d . 1
O O4 0.5702(3) 0.8387(5) -0.0882(6) 0.0750(17) Uani d . 1
C C1 0.5000 0.4229(8) 0.2500 0.042(2) Uani d SU 1
H H1A 0.5000 0.3313 0.2500 0.051 Uiso calc SR 1
C C2 0.5520(3) 0.4888(6) 0.1917(7) 0.0390(16) Uani d U 1
C C3 0.5535(3) 0.6316(6) 0.1962(7) 0.0414(17) Uani d U 1
C C4 0.5000 0.6958(9) 0.2500 0.037(2) Uani d SU 1
H H4A 0.5000 0.7874 0.2500 0.044 Uiso calc SR 1
C C5 0.6135(3) 0.6973(7) 0.1474(7) 0.041 Uani d . 1
H H5A 0.6256 0.6652 0.0494 0.049 Uiso calc R 1
C C6 0.7244(4) 0.6543(8) 0.1961(9) 0.052(2) Uani d . 1
C C7 0.7671(4) 0.6004(9) 0.3066(9) 0.084(3) Uani d . 1
H H7A 0.8098 0.5906 0.2661 0.126 Uiso calc R 1
H H7B 0.7513 0.5159 0.3375 0.126 Uiso calc R 1
H H7C 0.7688 0.6588 0.3896 0.126 Uiso calc R 1
C C8 0.5877(3) 0.8970(7) 0.0164(10) 0.063(2) Uani d . 1
C C9 0.5899(4) 1.0491(6) 0.0331(9) 0.060(2) Uani d . 1
H H9A 0.5761 1.0896 -0.0571 0.090 Uiso calc R 1
H H9B 0.6334 1.0762 0.0552 0.090 Uiso calc R 1
H H9C 0.5616 1.0757 0.1116 0.090 Uiso calc R 1

loop_
_atom_site_aniso_label
_atom_site_aniso_U_11
_atom_site_aniso_U_22
_atom_site_aniso_U_33
_atom_site_aniso_U_12
_atom_site_aniso_U_13
_atom_site_aniso_U_23
Br 0.0785(5) 0.0252(4) 0.0977(6) 0.0028(4) 0.0283(5) -0.0106(5)
O1 0.055(3) 0.033(2) 0.049(3) 0.001(2) -0.007(2) -0.009(3)
O2 0.064(4) 0.107(5) 0.084(4) -0.006(4) 0.024(3) -0.001(4)
O3 0.049 0.049 0.049 0.000 0.000 0.000
O4 0.095(4) 0.051(3) 0.080(4) -0.008(3) -0.023(3) 0.005(4)
C1 0.058(5) 0.019(4) 0.049(5) 0.000 0.010(5) 0.000
C2 0.051(3) 0.013(3) 0.053(4) -0.004(3) -0.011(3) -0.016(3)
C3 0.058(4) 0.022(3) 0.045(4) -0.005(3) -0.008(3) -0.010(3)
C4 0.051(5) 0.021(4) 0.040(5) 0.000 0.005(4) 0.000
C5 0.041 0.041 0.041 0.000 0.000 0.000
C6 0.058(5) 0.052(5) 0.046(5) -0.010(4) 0.010(4) -0.018(4)
C7 0.067(5) 0.095(8) 0.090(7) 0.020(6) 0.000(5) -0.012(6)
C8 0.037(3) 0.059(5) 0.094(6) 0.009(4) -0.011(4) -0.055(6)
C9 0.077(5) 0.018(3) 0.084(5) -0.005(4) 0.004(5) -0.001(5)

loop_
_atom_type_symbol
_atom_type_description
_atom_type_scat_dispersion_real
_atom_type_scat_dispersion_imag
_atom_type_scat_source
C C 0.0033 0.0016 'International Tables Vol C Tables 4.2.6.8 and 6.1.1.4'
H H 0.0000 0.0000 'International Tables Vol C Tables 4.2.6.8 and 6.1.1.4'
O O 0.0106 0.0060 'International Tables Vol C Tables 4.2.6.8 and 6.1.1.4'
Br Br -0.2901 2.4595 'International Tables Vol C Tables 4.2.6.8 and 6.1.1.4'

loop_
_geom_angle_atom_site_label_1
_geom_angle_atom_site_label_2
_geom_angle_atom_site_label_3
_geom_angle_site_symmetry_1
_geom_angle_site_symmetry_3
_geom_angle
_geom_angle_publ_flag
C5 O1 C6 . . 121.4(6) n
C8 O3 C5 . . 118.0(5) n
C2 C1 C2 . 3_655 121.6(8) ?
C2 C1 H1A . . 119.2 ?
C2 C1 H1A 3_655 . 119.2 ?
C1 C2 C3 . . 119.6(6) ?
C1 C2 Br . . 119.4(4) n
C3 C2 Br . . 121.0(5) n
C4 C3 C2 . . 117.9(6) ?
C4 C3 C5 . . 124.6(6) ?
C2 C3 C5 . . 117.5(6) ?
C3 C4 C3 3_655 . 123.3(8) ?
C3 C4 H4A 3_655 . 118.4 ?
C3 C4 H4A . . 118.4 ?
O1 C5 O3 . . 105.5(5) n
O1 C5 C3 . . 110.4(5) n
O3 C5 C3 . . 112.0(5) n
O1 C5 H5A . . 109.6 ?
O3 C5 H5A . . 109.6 ?
C3 C5 H5A . . 109.6 ?
O2 C6 O1 . . 120.5(7) n
O2 C6 C7 . . 125.0(7) n
O1 C6 C7 . . 114.1(6) n
C6 C7 H7A . . 109.5 ?
C6 C7 H7B . . 109.5 ?
H7A C7 H7B . . 109.5 ?
C6 C7 H7C . . 109.5 ?
H7A C7 H7C . . 109.5 ?
H7B C7 H7C . . 109.5 ?
O4 C8 O3 . . 124.6(7) n
O4 C8 C9 . . 126.0(8) n
O3 C8 C9 . . 109.3(6) n
C8 C9 H9A . . 109.5 ?
C8 C9 H9B . . 109.5 ?
H9A C9 H9B . . 109.5 ?
C8 C9 H9C . . 109.5 ?
H9A C9 H9C . . 109.5 ?
H9B C9 H9C . . 109.5 ?

loop_
_geom_bond_atom_site_label_1
_geom_bond_atom_site_label_2
_geom_bond_site_symmetry_2
_geom_bond_distance
_geom_bond_publ_flag
Br C2 . 1.866(6) n
O1 C5 . 1.353(7) n
O1 C6 . 1.366(8) n
O2 C6 . 1.213(9) n
O3 C8 . 1.349(9) n
O3 C5 . 1.461(9) n
O4 C8 . 1.177(8) n
C1 C2 . 1.371(7) ?
C1 C2 3_655 1.371(7) ?
C1 H1A . 0.9300 ?
C2 C3 . 1.450(8) ?
C3 C4 . 1.372(8) ?
C3 C5 . 1.476(9) ?
C4 C3 3_655 1.372(8) ?
C4 H4A . 0.9300 ?
C5 H5A . 0.9800 ?
C6 C7 . 1.445(10) ?
C7 H7A . 0.9600 ?
C7 H7B . 0.9600 ?
C7 H7C . 0.9600 ?
C8 C9 . 1.552(8) ?
C9 H9A . 0.9600 ?
C9 H9B . 0.9600 ?
C9 H9C . 0.9600 ?

loop_
_geom_hbond_atom_site_label_D
_geom_hbond_atom_site_label_H
_geom_hbond_atom_site_label_A
_geom_hbond_site_symmetry_A
_geom_hbond_distance_DH
_geom_hbond_distance_HA
_geom_hbond_distance_DA
_geom_hbond_angle_DHA
_geom_hbond_publ_flag
C4 H4A O3 . 0.9300 2.4600 2.815(7) 103.00 yes
C5 H5A O2 . 0.9800 2.3400 2.693(9) 100.00 yes
C7 H7C O2 2_665 0.9600 2.3700 3.318(11) 170.00 yes

loop_
_geom_torsion_atom_site_label_1
_geom_torsion_atom_site_label_2
_geom_torsion_atom_site_label_3
_geom_torsion_atom_site_label_4
_geom_torsion_site_symmetry_1
_geom_torsion_site_symmetry_4
_geom_torsion
C2 C1 C2 C3 3_655 . 2.3(4)
C2 C1 C2 Br 3_655 . -177.1(5)
C1 C2 C3 C4 . . -4.6(9)
Br C2 C3 C4 . . 174.8(3)
C1 C2 C3 C5 . . 173.3(5)
Br C2 C3 C5 . . -7.3(9)
C2 C3 C4 C3 . 3_655 2.2(4)
C5 C3 C4 C3 . 3_655 -175.5(7)
C6 O1 C5 O3 . . -96.1(7)
C6 O1 C5 C3 . . 142.8(6)
C8 O3 C5 O1 . . 147.6(5)
C8 O3 C5 C3 . . -92.3(7)
C4 C3 C5 O1 . . 109.4(6)
C2 C3 C5 O1 . . -68.3(8)
C4 C3 C5 O3 . . -7.8(8)
C2 C3 C5 O3 . . 174.5(6)
C5 O1 C6 O2 . . 7.5(12)
C5 O1 C6 C7 . . -166.4(6)
C5 O3 C8 O4 . . 7.9(10)
C5 O3 C8 C9 . . -174.6(6)
